data_4132756
loop_
_publ_author_name
'Taylor, Mercedes K.'
'Run\<cevski, Tom\<ce'
'Oktawiec, Julia'
'Bachman, Jonathan E.'
'Siegelman, Rebecca L.'
'Jiang, Henry'
'Mason, Jarad A.'
'Tarver, Jacob D.'
'Long, Jeffrey R.'

_publ_section_title
;
 Near-Perfect CO<sub>2</sub>/CH<sub>4</sub> Selectivity Achieved through
 Reversible Guest Templating in the Flexible Metal-Organic Framework
 Co(bdp).
;
_journal_issue 32
_journal_name_full 'Journal of the American Chemical Society'
_journal_page_first 10324
_journal_page_last 10331
_journal_paper_doi 10.1021/jacs.8b06062
_journal_volume 140
_journal_year 2018
_chemical_formula_moiety 'C12 H8 Co N4, 0.74(C O2)'
_chemical_formula_sum 'C12.74 H8 Co N4 O1.48'
_chemical_formula_weight 299.72
_chemical_name_common Co(bdp)(CO2)0.37
_space_group_IT_number 15
_space_group_name_Hall '-C 2yc'
_space_group_name_H-M_alt 'C 1 2/c 1'
_symmetry_cell_setting monoclinic
_symmetry_Int_Tables_number 15
_symmetry_space_group_name_H-M 'C 1 2/c 1'
_cell_angle_alpha 90
_cell_angle_beta 90.237(41)
_cell_angle_gamma 90
_cell_formula_units_Z 4
_cell_length_a 24.6998(60)
_cell_length_b 8.2115(23)
_cell_length_c 7.0889(17)
_cell_measurement_temperature 298
_cell_volume 1437.8(6)
_computing_cell_refinement 'TOPAS, Bruker AXS 2005, Karlsruhe, Germany'
_computing_publication_material 'TOPAS, Bruker AXS 2005, Karlsruhe, Germany'
_computing_structure_refinement 'TOPAS, Bruker AXS 2005, Karlsruhe, Germany'
_computing_structure_solution 'TOPAS, Bruker AXS 2005, Karlsruhe, Germany'
_diffrn_ambient_temperature 298
_diffrn_detector_type 'Perkin Elmer a-Si Flat Panel'
_diffrn_measurement_device_type custom
_diffrn_radiation_monochromator 'DCM Si(111)'
_diffrn_radiation_probe x-ray
_diffrn_radiation_type synchrotron
_diffrn_radiation_wavelength 0.45336
_exptl_crystal_colour purple
_pd_char_colour purple
_pd_instr_location ' Advanced Photon Source, Argonne National Laboratory'
_pd_meas_2theta_range_inc 0.006852
_pd_meas_2theta_range_max 17.923148
_pd_meas_2theta_range_min 0.80
_pd_meas_number_of_points 2499
_pd_proc_2theta_range_inc 0.006852
_pd_proc_2theta_range_max 17.923148
_pd_proc_2theta_range_min 0.8
_pd_proc_ls_background_function 'Chebychev polynomial'
_pd_proc_ls_pref_orient_corr none
_pd_proc_ls_profile_function 'fundamental parameters approach'
_pd_proc_ls_prof_R_factor 0.066
_pd_proc_ls_prof_wR_expected 0.025
_pd_proc_ls_prof_wR_factor 0.100
_pd_spec_mounting
;
packed powder in quartz glass capillary
;
_pd_spec_mount_mode transmission
_pd_spec_shape cylinder
_pd_spec_size_axial 10
_pd_spec_size_equat 0.5
_refine_ls_extinction_method none
_refine_ls_goodness_of_fit_all 4.01
_refine_ls_hydrogen_treatment constr
_refine_ls_matrix_type fullcycle
_refine_ls_number_parameters 60
_refine_ls_number_restraints 0
_refine_ls_R_I_factor 0.021
_refine_ls_shift/su_max .01
_refine_ls_structure_factor_coef Inet
_refine_ls_weighting_scheme sigma
_cod_data_source_file ja8b06062_si_001.cif
_cod_data_source_block Co(bdp)_(CO2)0.37
_cod_depositor_comments
;
The following automatic conversions were performed:

data item '_geom_angle_publ_flag' value 'N' was changed to 'n' in
accordance with the
/home/saulius/struct/COD-crude-data/automatic-downloads/DataCite-retrospective/ACS/depositions/lib/dictionaries/cif_core.dic
dictionary named 'cif_core.dic' version 2.4.2 last updated on
2011-04-26 (2 times).

data item '_geom_bond_publ_flag' value 'N' was changed to 'n' in
accordance with the
/home/saulius/struct/COD-crude-data/automatic-downloads/DataCite-retrospective/ACS/depositions/lib/dictionaries/cif_core.dic
dictionary named 'cif_core.dic' version 2.4.2 last updated on
2011-04-26 (2 times).

Automatic conversion script
Id: cif_fix_values 6909 2019-04-08 15:41:33Z antanas 
;
_cod_original_cell_volume 1437.78(64)
_cod_original_sg_symbol_Hall '-C 2yn'
_cod_original_sg_symbol_H-M 'C 2/c'
_cod_database_code 4132756

loop_
_symmetry_equiv_pos_site_id
_symmetry_equiv_pos_as_xyz
1 -x,-y,-z
2 -x,y,1/2-z
3 1/2-x,1/2-y,-z
4 1/2-x,1/2+y,1/2-z
5 x,-y,1/2+z
6 x,y,z
7 1/2+x,1/2-y,1/2+z
8 1/2+x,1/2+y,z

loop_
_atom_site_label
_atom_site_type_symbol
_atom_site_symmetry_multiplicity
_atom_site_fract_x
_atom_site_fract_y
_atom_site_fract_z
_atom_site_occupancy
_atom_site_U_iso_or_equiv
_atom_site_thermal_displace_type
C1 C 8 0.283(2) 0.35(1) -0.11(1) 1 0.040(10) Uiso
C2 C 8 0.228(2) 0.35(1) -0.13(1) 1 0.040(10) Uiso
C3 C 8 0.193(2) 0.26(1) -0.02(1) 1 0.040(10) Uiso
C4 C 8 0.135(2) 0.29(1) -0.02(1) 1 0.040(10) Uiso
C5 C 8 0.099(2) 0.27(1) 0.13(1) 1 0.040(10) Uiso
C6 C 8 0.109(2) 0.37(1) -0.15(1) 1 0.040(10) Uiso
N1 N 8 0.047(2) 0.33(1) 0.09(1) 1 0.040(10) Uiso
N2 N 8 0.053(2) 0.39(1) -0.11(1) 1 0.040(10) Uiso
Co1 Co 4 0 0.468(2) 0.25 1 0.030(10) Uiso
H1 H 8 0.128162 0.417039 -0.276895 1 0.06 Uiso
H2 H 8 0.21053 0.426202 -0.240264 1 0.06 Uiso
H3 H 8 0.110146 0.213783 0.263767 1 0.06 Uiso
C1c C 8 0.018(6) -0.06(1) 0.07(2) 0.37(2) 0.50(10) Uiso
O1c O 8 0.010(6) -0.01(1) 0.31(2) 0.37(2) 0.50(10) Uiso
O2c O 8 0.046(6) -0.12(1) -0.05(2) 0.37(2) 0.50(10) Uiso
H4 H 8 0.192039 0.0671539 0.192259 1 0.06 Uiso

loop_
_atom_type_symbol
_atom_type_description
_atom_type_scat_source
C C 'International Tables Vol C Tables 4.2.6.8 and 6.1.1.4'
H H 'International Tables Vol C Tables 4.2.6.8 and 6.1.1.4'
Co Co 'International Tables Vol C Tables 4.2.6.8 and 6.1.1.4'
F F 'International Tables Vol C Tables 4.2.6.8 and 6.1.1.4'
N N 'International Tables Vol C Tables 4.2.6.8 and 6.1.1.4'

loop_
_geom_angle_atom_site_label_1
_geom_angle_atom_site_label_2
_geom_angle_atom_site_label_3
_geom_angle
_geom_angle_publ_flag
Co1 N1 N2 114(5) n
Co1 N1 C1 134(3) n

loop_
_geom_bond_atom_site_label_1
_geom_bond_atom_site_label_2
_geom_bond_distance
_geom_bond_site_symmetry_2
_geom_bond_publ_flag
N1 N2 1.53(9) 1.555 n
C1 C3 2.43(8) 1.555 n
